data_2204898
loop_
_publ_author_name
'Capuano, Ben'
'Crosby, Ian T.'
'Egan, Simon J.'
'Fallon, Gary D.'
'Lloyd, Edward J.'
'Neve, Juliette E.'

_publ_section_title
;4-Chloro-<i>N</i>-[4-(8-chloro-5<i>H</i>-dibenzo[<i>b</i>,<i>e</i>][1,4]diazepin-11-yl)-1-methylpiperazinio]benzamidate
 dichloromethane solvate
;
_journal_issue 1
_journal_name_full 'Acta Crystallographica Section E'
_journal_page_first o20
_journal_page_last o22
_journal_paper_doi 10.1107/S1600536804031095
_journal_volume 61
_journal_year 2005
_chemical_formula_iupac 'C25 H23 Cl2 N5 O1, C1 H2 Cl2'
_chemical_formula_moiety 'C25 H23 Cl2 N5 O1, C1 H2 Cl2'
_chemical_formula_sum 'C26 H25 Cl4 N5 O'
_chemical_formula_weight 565.31
_chemical_name_systematic
;
1-(4-Chlorobenzoylamino)-4-(8-chloro-5H-dibenzo[b,e][1,4]diazepin-11-yl)-
1-methylhexahydropyrazin-1-ium dichloromethane solvate
;
_space_group_IT_number 14
_symmetry_cell_setting monoclinic
_symmetry_space_group_name_Hall '-P 2yn'
_symmetry_space_group_name_H-M 'P 1 21/n 1'
_cell_angle_alpha 90
_cell_angle_beta 90.2765(5)
_cell_angle_gamma 90
_cell_formula_units_Z 4
_cell_length_a 14.1386(2)
_cell_length_b 9.96590(10)
_cell_length_c 18.2523(3)
_cell_measurement_reflns_used 42938
_cell_measurement_temperature 123(2)
_cell_measurement_theta_max 30
_cell_measurement_theta_min 3
_cell_volume 2571.79(6)
_computing_cell_refinement 'SCALEPACK (Otwinowski & Minor, 1997)'
_computing_data_collection 'COLLECT (Bruker, 1997--2004)'
_computing_data_reduction 'DENZO (Otwinowski & Minor, 1997) and SCALEPACK'
_computing_molecular_graphics 'Ortep-3 for Windows (Farrugia, 1997)'
_computing_publication_material 'WinGX (Farrugia, 1999)'
_computing_structure_refinement 'SHELXL97 (Sheldrick, 1997)'
_computing_structure_solution 'SHELXS97 (Sheldrick, 1997)'
_diffrn_measured_fraction_theta_full 0.999
_diffrn_measured_fraction_theta_max 0.99
_diffrn_measurement_device '95mm CCD camera on \k-goniostat'
_diffrn_measurement_device_type 'Nonius KappaCCD area-detector'
_diffrn_measurement_method 'CCD rotation images, thick-slice \p and \w scans'
_diffrn_radiation_type MoK\a
_diffrn_radiation_wavelength 0.71073
_diffrn_reflns_av_R_equivalents 0.0701
_diffrn_reflns_limit_h_max 19
_diffrn_reflns_limit_h_min -19
_diffrn_reflns_limit_k_max 12
_diffrn_reflns_limit_k_min -13
_diffrn_reflns_limit_l_max 25
_diffrn_reflns_limit_l_min -25
_diffrn_reflns_number 41694
_diffrn_reflns_theta_full 27.5
_diffrn_reflns_theta_max 30.03
_diffrn_reflns_theta_min 3.03
_diffrn_standards_decay_% <0.1
_diffrn_standards_number 0
_exptl_absorpt_coefficient_mu 0.491
_exptl_absorpt_correction_type none
_exptl_crystal_colour yellow
_exptl_crystal_density_diffrn 1.46
_exptl_crystal_density_method 'not measured'
_exptl_crystal_description acicular
_exptl_crystal_F_000 1168
_exptl_crystal_size_max 0.35
_exptl_crystal_size_mid 0.08
_exptl_crystal_size_min 0.08
_refine_diff_density_max 0.581
_refine_diff_density_min -0.735
_refine_ls_extinction_method none
_refine_ls_goodness_of_fit_ref 1.022
_refine_ls_hydrogen_treatment mixed
_refine_ls_matrix_type full
_refine_ls_number_parameters 326
_refine_ls_number_reflns 7441
_refine_ls_number_restraints 0
_refine_ls_restrained_S_all 1.022
_refine_ls_R_factor_gt 0.0533
_refine_ls_shift/su_max 0.001
_refine_ls_structure_factor_coef Fsqd
_refine_ls_weighting_details 'calc w = 1/[\s^2^(Fo^2^)+(0.0419P)^2^+1.7861P] where P = (Fo^2^+2Fc^2^)/3'
_refine_ls_weighting_scheme calc
_refine_ls_wR_factor_ref 0.1111
_reflns_number_gt 4972
_reflns_number_total 7441
_reflns_threshold_expression I>2\s(I)
_cod_data_source_file hg6118.cif
_cod_data_source_block I
_cod_original_sg_symbol_H-M 'P 21/n'
_cod_original_formula_sum 'C26 H25 Cl4 N5 O1'
_cod_database_code 2204898
_cod_database_fobs_code 2204898

loop_
_symmetry_equiv_pos_as_xyz
'x, y, z'
'-x+1/2, y+1/2, -z+1/2'
'-x, -y, -z'
'x-1/2, -y-1/2, z-1/2'

loop_
_atom_site_label
_atom_site_fract_x
_atom_site_fract_y
_atom_site_fract_z
_atom_site_U_iso_or_equiv
_atom_site_adp_type
_atom_site_calc_flag
_atom_site_refinement_flags
_atom_site_occupancy
_atom_site_type_symbol
C1 0.34345(14) 0.57370(19) 0.16548(11) 0.0166(4) Uani d . 1 C
C2 0.36519(14) 0.67588(19) 0.21372(11) 0.0157(4) Uani d . 1 C
H2 0.3252 0.6927 0.2544 0.019 Uiso calc R 1 H
C3 0.44580(13) 0.75492(18) 0.20316(10) 0.0126(4) Uani d . 1 C
C4 0.50372(13) 0.72724(18) 0.14266(11) 0.0136(4) Uani d . 1 C
C5 0.48043(14) 0.62251(18) 0.09509(11) 0.0156(4) Uani d . 1 C
H5 0.5201 0.6042 0.0544 0.019 Uiso calc R 1 H
C6 0.40054(14) 0.54492(19) 0.10620(11) 0.0171(4) Uani d . 1 C
H6 0.3853 0.4734 0.0738 0.02 Uiso calc R 1 H
C7 0.57366(13) 0.94168(19) 0.12127(11) 0.0136(4) Uani d . 1 C
C8 0.60193(14) 1.0028(2) 0.05622(11) 0.0174(4) Uani d . 1 C
H8 0.6325 0.9512 0.0195 0.021 Uiso calc R 1 H
C9 0.58571(15) 1.1379(2) 0.04501(11) 0.0199(4) Uani d . 1 C
H9 0.6064 1.1793 0.001 0.024 Uiso calc R 1 H
C10 0.53941(15) 1.2134(2) 0.09746(12) 0.0207(5) Uani d . 1 C
H10 0.5258 1.3054 0.0886 0.025 Uiso calc R 1 H
C11 0.51306(14) 1.15421(19) 0.16277(11) 0.0179(4) Uani d . 1 C
H11 0.4817 1.2062 0.1989 0.021 Uiso calc R 1 H
C12 0.53197(13) 1.01850(18) 0.17630(10) 0.0134(4) Uani d . 1 C
C13 0.51035(13) 0.95792(18) 0.24864(10) 0.0133(4) Uani d . 1 C
C14 0.61698(14) 1.11399(19) 0.31533(11) 0.0170(4) Uani d . 1 C
H14A 0.6059 1.1984 0.3426 0.02 Uiso calc R 1 H
H14B 0.6398 1.1378 0.2658 0.02 Uiso calc R 1 H
C15 0.69233(14) 1.0320(2) 0.35482(11) 0.0171(4) Uani d . 1 C
H15A 0.7073 0.9513 0.3254 0.02 Uiso calc R 1 H
H15B 0.7508 1.0861 0.3595 0.02 Uiso calc R 1 H
C16 0.49448(14) 0.99746(19) 0.38074(10) 0.0143(4) Uani d . 1 C
H16A 0.436 0.9438 0.3746 0.017 Uiso calc R 1 H
H16B 0.4787 1.0777 0.4102 0.017 Uiso calc R 1 H
C17 0.56754(13) 0.91477(18) 0.42143(11) 0.0145(4) Uani d . 1 C
H17A 0.5428 0.8911 0.4704 0.017 Uiso calc R 1 H
H17B 0.5789 0.8303 0.3943 0.017 Uiso calc R 1 H
C18 0.73007(15) 0.8951(2) 0.46448(12) 0.0221(5) Uani d . 1 C
H18A 0.7924 0.9379 0.466 0.033 Uiso calc R 1 H
H18B 0.7335 0.8127 0.4354 0.033 Uiso calc R 1 H
H18C 0.7101 0.8733 0.5144 0.033 Uiso calc R 1 H
C19 0.71274(14) 1.17942(18) 0.49482(10) 0.0137(4) Uani d . 1 C
C20 0.68653(14) 1.29940(18) 0.54135(11) 0.0147(4) Uani d . 1 C
C21 0.59663(15) 1.3555(2) 0.53998(12) 0.0195(4) Uani d . 1 C
H21 0.5475 1.3127 0.513 0.023 Uiso calc R 1 H
C22 0.57773(15) 1.4738(2) 0.57762(12) 0.0222(5) Uani d . 1 C
H22 0.5161 1.5118 0.5765 0.027 Uiso calc R 1 H
C23 0.64951(16) 1.5354(2) 0.61670(12) 0.0202(4) Uani d . 1 C
C24 0.73886(15) 1.4797(2) 0.62084(12) 0.0213(4) Uani d . 1 C
H24 0.7873 1.5219 0.6488 0.026 Uiso calc R 1 H
C25 0.75673(15) 1.3612(2) 0.58354(11) 0.0177(4) Uani d . 1 C
H25 0.8177 1.3214 0.5868 0.021 Uiso calc R 1 H
Cl1 0.24259(4) 0.47669(5) 0.18045(3) 0.02410(13) Uani d . 1 Cl
Cl2 0.62642(4) 1.68840(5) 0.65948(3) 0.03141(15) Uani d . 1 Cl
N1 0.47056(11) 0.84316(15) 0.26035(9) 0.0136(3) Uani d . 1 N
N2 0.58846(11) 0.80222(15) 0.13265(9) 0.0146(3) Uani d . 1 N
H1N 0.62 0.7737 0.0971 0.017 Uiso d R 1 H
N3 0.52781(11) 1.04006(16) 0.30872(9) 0.0143(3) Uani d . 1 N
N4 0.65983(11) 0.98928(15) 0.43028(9) 0.0143(3) Uani d . 1 N
N5 0.63786(11) 1.10421(15) 0.47812(9) 0.0142(3) Uani d . 1 N
O1 0.79799(9) 1.16459(13) 0.47726(7) 0.0171(3) Uani d . 1 O
C26 0.88926(17) 1.0908(2) 0.21372(13) 0.0271(5) Uani d . 1 C
H26A 0.9492 1.1174 0.19 0.033 Uiso calc R 1 H
H26B 0.8709 1.1631 0.248 0.033 Uiso calc R 1 H
Cl3 0.90643(4) 0.94086(5) 0.26264(3) 0.03211(15) Uani d . 1 Cl
Cl4 0.80044(5) 1.07122(7) 0.14634(4) 0.0487(2) Uani d . 1 Cl

loop_
_atom_site_aniso_label
_atom_site_aniso_U_11
_atom_site_aniso_U_22
_atom_site_aniso_U_33
_atom_site_aniso_U_12
_atom_site_aniso_U_13
_atom_site_aniso_U_23
C1 0.0142(10) 0.0148(10) 0.0207(11) -0.0044(7) -0.0062(8) 0.0025(8)
C2 0.0147(10) 0.0163(10) 0.0161(10) 0.0005(7) 0.0004(8) -0.0002(8)
C3 0.0130(9) 0.0117(9) 0.0132(10) 0.0009(7) -0.0026(7) -0.0004(7)
C4 0.0138(10) 0.0129(9) 0.0143(10) 0.0017(7) -0.0008(8) 0.0020(7)
C5 0.0196(10) 0.0133(9) 0.0138(10) 0.0027(7) -0.0006(8) -0.0011(7)
C6 0.0217(11) 0.0129(9) 0.0166(10) 0.0010(7) -0.0061(8) -0.0014(8)
C7 0.0112(9) 0.0147(9) 0.0147(10) -0.0009(7) -0.0052(7) -0.0016(7)
C8 0.0155(10) 0.0229(10) 0.0136(10) -0.0027(8) -0.0011(8) -0.0021(8)
C9 0.0220(11) 0.0225(11) 0.0151(10) -0.0067(8) -0.0039(8) 0.0049(8)
C10 0.0250(12) 0.0146(10) 0.0225(11) -0.0021(8) -0.0089(9) 0.0033(8)
C11 0.0207(11) 0.0157(10) 0.0171(10) 0.0004(8) -0.0044(8) -0.0037(8)
C12 0.0136(9) 0.0137(9) 0.0130(10) -0.0028(7) -0.0036(7) -0.0012(7)
C13 0.0113(9) 0.0146(9) 0.0139(10) 0.0027(7) -0.0013(7) -0.0027(7)
C14 0.0212(11) 0.0169(10) 0.0130(10) -0.0070(8) -0.0004(8) -0.0017(8)
C15 0.0152(10) 0.0228(10) 0.0133(10) -0.0030(8) 0.0026(8) -0.0036(8)
C16 0.0137(10) 0.0171(10) 0.0122(10) -0.0015(7) 0.0015(7) -0.0027(7)
C17 0.0158(10) 0.0137(9) 0.0138(10) -0.0041(7) 0.0010(8) -0.0022(7)
C18 0.0234(12) 0.0183(10) 0.0243(12) 0.0055(8) -0.0074(9) -0.0022(9)
C19 0.0159(10) 0.0147(9) 0.0106(9) -0.0005(7) -0.0005(7) 0.0046(7)
C20 0.0164(10) 0.0145(9) 0.0132(10) -0.0030(7) 0.0005(8) 0.0030(7)
C21 0.0177(11) 0.0178(10) 0.0229(11) -0.0034(8) -0.0018(9) -0.0016(8)
C22 0.0191(11) 0.0194(10) 0.0280(12) 0.0042(8) 0.0003(9) -0.0009(9)
C23 0.0278(12) 0.0139(10) 0.0187(11) -0.0016(8) 0.0035(9) -0.0033(8)
C24 0.0220(11) 0.0244(11) 0.0175(11) -0.0058(8) -0.0002(9) -0.0041(9)
C25 0.0171(10) 0.0200(10) 0.0159(10) -0.0012(8) 0.0006(8) -0.0007(8)
Cl1 0.0201(3) 0.0222(3) 0.0299(3) -0.00928(19) -0.0035(2) -0.0009(2)
Cl2 0.0376(3) 0.0202(3) 0.0364(3) 0.0033(2) -0.0012(3) -0.0110(2)
N1 0.0134(8) 0.0127(8) 0.0146(8) 0.0003(6) -0.0004(6) -0.0031(6)
N2 0.0148(8) 0.0137(8) 0.0152(8) 0.0009(6) 0.0042(7) -0.0012(6)
N3 0.0167(9) 0.0158(8) 0.0104(8) -0.0031(6) 0.0008(6) -0.0031(6)
N4 0.0134(8) 0.0147(8) 0.0149(8) 0.0014(6) -0.0012(6) -0.0027(6)
N5 0.0158(9) 0.0140(8) 0.0128(8) 0.0004(6) 0.0011(7) -0.0050(6)
O1 0.0143(7) 0.0198(7) 0.0172(7) -0.0012(5) 0.0018(6) 0.0003(6)
C26 0.0269(12) 0.0259(12) 0.0285(13) -0.0058(9) -0.0076(10) 0.0010(10)
Cl3 0.0372(3) 0.0217(3) 0.0373(3) 0.0053(2) -0.0080(3) -0.0010(2)
Cl4 0.0470(4) 0.0488(4) 0.0499(4) -0.0179(3) -0.0292(3) 0.0150(3)

loop_
_atom_type_symbol
_atom_type_description
_atom_type_scat_dispersion_real
_atom_type_scat_dispersion_imag
_atom_type_scat_source
C C 0.0033 0.0016 'International Tables Vol C Tables 4.2.6.8 and 6.1.1.4'
H H 0 0 'International Tables Vol C Tables 4.2.6.8 and 6.1.1.4'
Cl Cl 0.1484 0.1585 'International Tables Vol C Tables 4.2.6.8 and 6.1.1.4'
N N 0.0061 0.0033 'International Tables Vol C Tables 4.2.6.8 and 6.1.1.4'
O O 0.0106 0.006 'International Tables Vol C Tables 4.2.6.8 and 6.1.1.4'

loop_
_geom_angle_atom_site_label_1
_geom_angle_atom_site_label_2
_geom_angle_atom_site_label_3
_geom_angle
C2 C1 C6 121.55(18)
C2 C1 Cl1 119.25(16)
C6 C1 Cl1 119.20(15)
C1 C2 C3 120.43(19)
C1 C2 H2 119.8
C3 C2 H2 119.8
C2 C3 C4 118.41(17)
C2 C3 N1 116.70(17)
C4 C3 N1 124.16(17)
C5 C4 C3 119.92(18)
C5 C4 N2 120.57(17)
C3 C4 N2 119.43(17)
C6 C5 C4 121.11(19)
C6 C5 H5 119.4
C4 C5 H5 119.4
C1 C6 C5 118.57(18)
C1 C6 H6 120.7
C5 C6 H6 120.7
C8 C7 C12 119.81(17)
C8 C7 N2 120.59(17)
C12 C7 N2 119.59(17)
C9 C8 C7 120.24(19)
C9 C8 H8 119.9
C7 C8 H8 119.9
C8 C9 C10 120.43(19)
C8 C9 H9 119.8
C10 C9 H9 119.8
C11 C10 C9 119.60(19)
C11 C10 H10 120.2
C9 C10 H10 120.2
C10 C11 C12 120.81(19)
C10 C11 H11 119.6
C12 C11 H11 119.6
C7 C12 C11 118.93(18)
C7 C12 C13 120.42(16)
C11 C12 C13 120.63(17)
N1 C13 N3 117.81(17)
N1 C13 C12 126.74(17)
N3 C13 C12 115.19(16)
N3 C14 C15 111.67(16)
N3 C14 H14A 109.3
C15 C14 H14A 109.3
N3 C14 H14B 109.3
C15 C14 H14B 109.3
H14A C14 H14B 107.9
N4 C15 C14 111.52(16)
N4 C15 H15A 109.3
C14 C15 H15A 109.3
N4 C15 H15B 109.3
C14 C15 H15B 109.3
H15A C15 H15B 108
N3 C16 C17 112.16(16)
N3 C16 H16A 109.2
C17 C16 H16A 109.2
N3 C16 H16B 109.2
C17 C16 H16B 109.2
H16A C16 H16B 107.9
N4 C17 C16 111.86(15)
N4 C17 H17A 109.2
C16 C17 H17A 109.2
N4 C17 H17B 109.2
C16 C17 H17B 109.2
H17A C17 H17B 107.9
N4 C18 H18A 109.5
N4 C18 H18B 109.5
H18A C18 H18B 109.5
N4 C18 H18C 109.5
H18A C18 H18C 109.5
H18B C18 H18C 109.5
O1 C19 N5 129.62(18)
O1 C19 C20 118.26(17)
N5 C19 C20 112.12(16)
C21 C20 C25 118.72(18)
C21 C20 C19 122.32(17)
C25 C20 C19 118.83(17)
C20 C21 C22 120.70(19)
C20 C21 H21 119.7
C22 C21 H21 119.7
C23 C22 C21 119.29(19)
C23 C22 H22 120.4
C21 C22 H22 120.4
C22 C23 C24 121.25(19)
C22 C23 Cl2 118.74(16)
C24 C23 Cl2 119.99(16)
C23 C24 C25 118.96(19)
C23 C24 H24 120.5
C25 C24 H24 120.5
C24 C25 C20 121.02(19)
C24 C25 H25 119.5
C20 C25 H25 119.5
C13 N1 C3 122.47(17)
C7 N2 C4 114.11(15)
C7 N2 H1N 107.3
C4 N2 H1N 111.8
C13 N3 C16 118.80(16)
C13 N3 C14 120.73(16)
C16 N3 C14 110.69(15)
N5 N4 C18 112.36(15)
N5 N4 C17 105.13(14)
C18 N4 C17 107.88(15)
N5 N4 C15 112.70(14)
C18 N4 C15 110.54(15)
C17 N4 C15 107.87(14)
C19 N5 N4 113.79(15)
Cl3 C26 Cl4 110.86(12)
Cl3 C26 H26A 109.5
Cl4 C26 H26A 109.5
Cl3 C26 H26B 109.5
Cl4 C26 H26B 109.5
H26A C26 H26B 108.1

loop_
_geom_bond_atom_site_label_1
_geom_bond_atom_site_label_2
_geom_bond_distance
C1 C2 1.380(3)
C1 C6 1.383(3)
C1 Cl1 1.745(2)
C2 C3 1.400(3)
C2 H2 0.95
C3 C4 1.405(3)
C3 N1 1.408(2)
C4 C5 1.396(3)
C4 N2 1.425(2)
C5 C6 1.385(3)
C5 H5 0.95
C6 H6 0.95
C7 C8 1.395(3)
C7 C12 1.396(3)
C7 N2 1.421(2)
C8 C9 1.381(3)
C8 H8 0.95
C9 C10 1.385(3)
C9 H9 0.95
C10 C11 1.383(3)
C10 H10 0.95
C11 C12 1.400(3)
C11 H11 0.95
C12 C13 1.485(3)
C13 N1 1.293(2)
C13 N3 1.390(2)
C14 N3 1.465(2)
C14 C15 1.522(3)
C14 H14A 0.99
C14 H14B 0.99
C15 N4 1.515(3)
C15 H15A 0.99
C15 H15B 0.99
C16 N3 1.462(2)
C16 C17 1.513(3)
C16 H16A 0.99
C16 H16B 0.99
C17 N4 1.509(2)
C17 H17A 0.99
C17 H17B 0.99
C18 N4 1.500(2)
C18 H18A 0.98
C18 H18B 0.98
C18 H18C 0.98
C19 O1 1.257(2)
C19 N5 1.331(2)
C19 C20 1.514(3)
C20 C21 1.389(3)
C20 C25 1.396(3)
C21 C22 1.391(3)
C21 H21 0.95
C22 C23 1.381(3)
C22 H22 0.95
C23 C24 1.382(3)
C23 Cl2 1.744(2)
C24 C25 1.387(3)
C24 H24 0.95
C25 H25 0.95
N2 H1N 0.8389
N4 N5 1.474(2)
C26 Cl3 1.757(2)
C26 Cl4 1.764(2)
C26 H26A 0.99
C26 H26B 0.99

loop_
_geom_hbond_atom_site_label_D
_geom_hbond_atom_site_label_H
_geom_hbond_atom_site_label_A
_geom_hbond_site_symmetry_A
_geom_hbond_distance_DH
_geom_hbond_distance_HA
_geom_hbond_distance_DA
_geom_hbond_angle_DHA
_geom_hbond_publ_flag
N2 H1N O1 2_645 0.84 2.09 2.918(2) 167 y
